data_4334186
loop_
_publ_author_name
'Sandra Gonz\'alez-Gallardo'
'Aracely S. Cruz-Zavala'
'Vojtech Jancik'
'Fernando Cort\'es-Guzm\'an'
'M\'onica Moya-Cabrera'

_publ_section_title
;
 Preparation of Telluro- and Selenoalumoxanes under Mild Conditions
;
_journal_name_full 'Inorganic Chemistry'
_journal_page_first 2793
_journal_page_last 2795
_journal_paper_doi 10.1021/ic302588f
_journal_volume 52
_journal_year 2013
_chemical_formula_moiety 'C46 H58 Al2 N4 O Te'
_chemical_formula_sum 'C46 H58 Al2 N4 O Te'
_chemical_formula_weight 864.52
_chemical_name_systematic
; 
 ? 
;
_space_group_IT_number 1
_symmetry_cell_setting triclinic
_symmetry_space_group_name_Hall 'P 1'
_symmetry_space_group_name_H-M 'P 1'
_atom_sites_solution_hydrogens geom
_atom_sites_solution_primary direct
_atom_sites_solution_secondary difmap
_audit_creation_method SHELXL-97
_cell_angle_alpha 70.64(2)
_cell_angle_beta 80.43(3)
_cell_angle_gamma 77.36(2)
_cell_formula_units_Z 1
_cell_length_a 8.859(2)
_cell_length_b 9.907(2)
_cell_length_c 13.412(3)
_cell_measurement_reflns_used 5814
_cell_measurement_temperature 173(2)
_cell_measurement_theta_max 25.40
_cell_measurement_theta_min 2.21
_cell_volume 1078.0(4)
_computing_cell_refinement 'Bruker AXS SAINT (v 7.34A, Bruker 2006)'
_computing_data_collection 'SMART V 5.625 (Bruker, 1999)'
_computing_data_reduction 'Bruker AXS SAINT (v 7.34A, Bruker 2006)'
_computing_molecular_graphics 'Bruker AXS SHELXTL (v 6.12)'
_computing_publication_material 'SHELXL-97 (Sheldrick, 1997)'
_computing_structure_refinement 'SHELXL-97 (Sheldrick, 1997)'
_computing_structure_solution 'SHELXS-97 (Sheldrick, 1990)'
_diffrn_ambient_temperature 173(2)
_diffrn_measured_fraction_theta_full 0.991
_diffrn_measured_fraction_theta_max 0.991
_diffrn_measurement_device_type 'CCD area detector'
_diffrn_measurement_method 'omega scans'
_diffrn_radiation_monochromator graphite
_diffrn_radiation_source 'fine-focus sealed tube'
_diffrn_radiation_type MoK\a
_diffrn_radiation_wavelength 0.71073
_diffrn_reflns_av_R_equivalents 0.0271
_diffrn_reflns_av_sigmaI/netI 0.0548
_diffrn_reflns_limit_h_max 10
_diffrn_reflns_limit_h_min -10
_diffrn_reflns_limit_k_max 11
_diffrn_reflns_limit_k_min -11
_diffrn_reflns_limit_l_max 16
_diffrn_reflns_limit_l_min -16
_diffrn_reflns_number 10999
_diffrn_reflns_theta_full 25.44
_diffrn_reflns_theta_max 25.44
_diffrn_reflns_theta_min 1.62
_exptl_absorpt_coefficient_mu 0.769
_exptl_absorpt_correction_T_max 0.9714
_exptl_absorpt_correction_T_min 0.7545
_exptl_absorpt_correction_type multi-scan
_exptl_absorpt_process_details 'SADABS, Sheldrick 2007'
_exptl_crystal_colour yellow
_exptl_crystal_density_diffrn 1.332
_exptl_crystal_description plate
_exptl_crystal_F_000 448
_exptl_crystal_size_max 0.39
_exptl_crystal_size_mid 0.16
_exptl_crystal_size_min 0.04
_refine_diff_density_max 0.581
_refine_diff_density_min -0.602
_refine_diff_density_rms 0.065
_refine_ls_abs_structure_details 'Flack H D (1983), Acta Cryst. A39, 876-881'
_refine_ls_abs_structure_Flack 0.409(19)
_refine_ls_extinction_method none
_refine_ls_goodness_of_fit_ref 1.036
_refine_ls_hydrogen_treatment mixed
_refine_ls_matrix_type full
_refine_ls_number_parameters 681
_refine_ls_number_reflns 7572
_refine_ls_number_restraints 1201
_refine_ls_restrained_S_all 0.994
_refine_ls_R_factor_all 0.0510
_refine_ls_R_factor_gt 0.0470
_refine_ls_shift/su_max 0.000
_refine_ls_shift/su_mean 0.000
_refine_ls_structure_factor_coef Fsqd
_refine_ls_weighting_details 'calc w=1/[\s^2^(Fo^2^)+(0.0476P)^2^+0.6282P] where P=(Fo^2^+2Fc^2^)/3'
_refine_ls_weighting_scheme calc
_refine_ls_wR_factor_gt 0.1045
_refine_ls_wR_factor_ref 0.1079
_reflns_number_gt 7048
_reflns_number_total 7572
_reflns_threshold_expression >2sigma(I)
_cod_data_source_file ic302588f_si_002_3.cif
_cod_data_source_block Compound7
_cod_database_code 4334186

loop_
_symmetry_equiv_pos_as_xyz
'x, y, z'

loop_
_atom_site_label
_atom_site_type_symbol
_atom_site_fract_x
_atom_site_fract_y
_atom_site_fract_z
_atom_site_U_iso_or_equiv
_atom_site_adp_type
_atom_site_occupancy
_atom_site_symmetry_multiplicity
_atom_site_calc_flag
_atom_site_refinement_flags
_atom_site_disorder_assembly
_atom_site_disorder_group
Te1 Te 0.46750(5) 0.78321(5) 0.80509(6) 0.03533(10) Uani 0.6860(6) 1 d PD A 1
O1 O 0.7772(4) 0.9028(4) 0.8159(3) 0.03533(10) Uani 0.6860(6) 1 d PD A 1
Te1A Te 0.89302(8) 0.97012(9) 0.82075(8) 0.03533(10) Uani 0.3140(6) 1 d PD A 2
O1A O 0.5829(4) 0.8452(6) 0.8161(8) 0.03533(10) Uani 0.3140(6) 1 d PD A 2
Al1 Al 0.77112(10) 0.75438(11) 0.79673(10) 0.0340(3) Uani 1 1 d D . .
Al2 Al 0.58904(10) 0.99491(11) 0.83336(10) 0.0349(3) Uani 1 1 d D A .
N2 N 0.8618(4) 0.7045(4) 0.6714(3) 0.0326(9) Uani 1 1 d . A .
N3 N 0.5047(5) 1.0413(4) 0.9581(3) 0.0329(9) Uani 1 1 d . . .
C1 C 0.9571(8) 0.5308(6) 0.5698(4) 0.0604(17) Uani 1 1 d . A .
H1A H 1.0463 0.5788 0.5354 0.091 Uiso 1 1 calc R . .
H1B H 0.8744 0.5654 0.5223 0.091 Uiso 1 1 calc R . .
H1C H 0.9892 0.4254 0.5851 0.091 Uiso 1 1 calc R . .
C2 C 0.8978(6) 0.5658(5) 0.6722(4) 0.0382(11) Uani 1 1 d . . .
C3 C 0.8894(7) 0.4483(6) 0.7640(4) 0.0468(14) Uani 1 1 d . A .
H3A H 0.901(6) 0.359(6) 0.757(4) 0.056 Uiso 1 1 d . . .
C4 C 0.8781(7) 0.4507(6) 0.8678(4) 0.0449(13) Uani 1 1 d . . .
C5 C 0.9121(10) 0.3060(6) 0.9516(5) 0.076(2) Uani 1 1 d . A .
H5A H 0.8312 0.3005 1.0116 0.114 Uiso 1 1 calc R . .
H5B H 1.0135 0.2954 0.9762 0.114 Uiso 1 1 calc R . .
H5C H 0.9138 0.2279 0.9216 0.114 Uiso 1 1 calc R . .
N1 N 0.8458(5) 0.5714(4) 0.8944(3) 0.0362(9) Uani 1 1 d D A .
C6 C 0.888(2) 0.562(4) 0.9974(9) 0.039(2) Uani 0.420(17) 1 d PDU A 1
C7 C 0.7843(19) 0.520(2) 1.0869(10) 0.043(2) Uani 0.420(17) 1 d PDU A 1
C8 C 0.828(2) 0.502(2) 1.1857(10) 0.047(2) Uani 0.420(17) 1 d PDU A 1
H8A H 0.7589 0.4718 1.2476 0.056 Uiso 0.420(17) 1 calc PR A 1
C9 C 0.972(2) 0.526(2) 1.1950(11) 0.048(2) Uani 0.420(17) 1 d PDU A 1
C10 C 1.0772(19) 0.562(2) 1.1057(11) 0.045(2) Uani 0.420(17) 1 d PDU A 1
H10A H 1.1784 0.5732 1.1126 0.054 Uiso 0.420(17) 1 calc PR A 1
C11 C 1.0346(19) 0.582(3) 1.0062(11) 0.042(2) Uani 0.420(17) 1 d PDU A 1
C12 C 1.146(2) 0.632(2) 0.9066(14) 0.056(4) Uani 0.420(17) 1 d PDU A 1
H12A H 1.1682 0.5597 0.8681 0.085 Uiso 0.420(17) 1 calc PR A 1
H12B H 1.2434 0.6412 0.9273 0.085 Uiso 0.420(17) 1 calc PR A 1
H12C H 1.0984 0.7256 0.8607 0.085 Uiso 0.420(17) 1 calc PR A 1
C13 C 0.625(2) 0.493(2) 1.0797(15) 0.051(4) Uani 0.420(17) 1 d PDU A 1
H13A H 0.6363 0.4243 1.0396 0.076 Uiso 0.420(17) 1 calc PR A 1
H13B H 0.5610 0.5851 1.0434 0.076 Uiso 0.420(17) 1 calc PR A 1
H13C H 0.5754 0.4527 1.1514 0.076 Uiso 0.420(17) 1 calc PR A 1
C14 C 1.012(3) 0.510(2) 1.3040(11) 0.058(4) Uani 0.420(17) 1 d PDU A 1
H14A H 1.1250 0.4864 1.3050 0.088 Uiso 0.420(17) 1 calc PR A 1
H14B H 0.9647 0.4309 1.3567 0.088 Uiso 0.420(17) 1 calc PR A 1
H14C H 0.9717 0.6006 1.3211 0.088 Uiso 0.420(17) 1 calc PR A 1
C6A C 0.8589(16) 0.558(3) 1.0044(7) 0.0346(18) Uani 0.580(17) 1 d PDU A 2
C7A C 0.7354(14) 0.5407(15) 1.0827(7) 0.041(2) Uani 0.580(17) 1 d PDU A 2
C8A C 0.7653(16) 0.5211(14) 1.1855(8) 0.047(2) Uani 0.580(17) 1 d PDU A 2
H8AA H 0.6827 0.5058 1.2409 0.056 Uiso 0.580(17) 1 calc PR A 2
C9A C 0.9095(16) 0.5228(15) 1.2109(7) 0.047(2) Uani 0.580(17) 1 d PDU A 2
C10A C 1.0277(15) 0.5444(15) 1.1306(8) 0.045(2) Uani 0.580(17) 1 d PDU A 2
H10B H 1.1271 0.5482 1.1462 0.054 Uiso 0.580(17) 1 calc PR A 2
C11A C 1.0055(15) 0.5609(17) 1.0266(8) 0.0401(19) Uani 0.580(17) 1 d PDU A 2
C12A C 1.1378(14) 0.5862(18) 0.9397(10) 0.054(3) Uani 0.580(17) 1 d PDU A 2
H12D H 1.1128 0.6832 0.8888 0.081 Uiso 0.580(17) 1 calc PR A 2
H12E H 1.1535 0.5128 0.9030 0.081 Uiso 0.580(17) 1 calc PR A 2
H12F H 1.2330 0.5791 0.9707 0.081 Uiso 0.580(17) 1 calc PR A 2
C13A C 0.5737(15) 0.5403(17) 1.0610(12) 0.054(3) Uani 0.580(17) 1 d PDU A 2
H13D H 0.5758 0.4584 1.0349 0.081 Uiso 0.580(17) 1 calc PR A 2
H13E H 0.5367 0.6316 1.0073 0.081 Uiso 0.580(17) 1 calc PR A 2
H13F H 0.5035 0.5307 1.1267 0.081 Uiso 0.580(17) 1 calc PR A 2
C14A C 0.931(2) 0.509(2) 1.3240(9) 0.068(4) Uani 0.580(17) 1 d PDU A 2
H14D H 0.9855 0.4104 1.3583 0.102 Uiso 0.580(17) 1 calc PR A 2
H14E H 0.8295 0.5264 1.3637 0.102 Uiso 0.580(17) 1 calc PR A 2
H14F H 0.9931 0.5799 1.3231 0.102 Uiso 0.580(17) 1 calc PR A 2
C15 C 0.8908(6) 0.8135(5) 0.5702(4) 0.0337(11) Uani 1 1 d . . .
C16 C 0.7819(7) 0.8584(6) 0.4952(4) 0.0527(14) Uani 1 1 d . A .
C17 C 0.8219(7) 0.9498(7) 0.3956(4) 0.0614(16) Uani 1 1 d . . .
H17A H 0.7495 0.9812 0.3441 0.074 Uiso 1 1 calc R A .
C18 C 0.9631(7) 0.9974(6) 0.3679(4) 0.0495(14) Uani 1 1 d . A .
C19 C 1.0656(6) 0.9526(6) 0.4426(4) 0.0443(12) Uani 1 1 d . . .
H19A H 1.1627 0.9853 0.4250 0.053 Uiso 1 1 calc R A .
C20 C 1.0316(6) 0.8596(5) 0.5450(4) 0.0387(11) Uani 1 1 d . A .
C21 C 1.1483(6) 0.8125(7) 0.6222(5) 0.0661(18) Uani 1 1 d . . .
H21A H 1.1036 0.8422 0.6853 0.099 Uiso 1 1 calc R A .
H21B H 1.2400 0.8576 0.5897 0.099 Uiso 1 1 calc R . .
H21C H 1.1789 0.7065 0.6430 0.099 Uiso 1 1 calc R . .
C22 C 0.6271(8) 0.8123(9) 0.5214(6) 0.095(3) Uani 1 1 d . . .
H22A H 0.5777 0.8289 0.5883 0.143 Uiso 1 1 calc R A .
H22B H 0.6405 0.7087 0.5287 0.143 Uiso 1 1 calc R . .
H22C H 0.5613 0.8688 0.4644 0.143 Uiso 1 1 calc R . .
C23 C 0.9994(10) 1.0986(7) 0.2547(5) 0.066(2) Uani 1 1 d . . .
H23A H 0.9504 1.0742 0.2041 0.098 Uiso 1 1 calc R A .
H23B H 1.1122 1.0861 0.2358 0.098 Uiso 1 1 calc R . .
H23C H 0.9587 1.1999 0.2522 0.098 Uiso 1 1 calc R . .
C24 C 0.4571(9) 1.4432(6) 0.6767(5) 0.0621(19) Uani 1 1 d . . .
H24A H 0.3593 1.4507 0.6486 0.093 Uiso 1 1 calc R . .
H24B H 0.5422 1.4491 0.6194 0.093 Uiso 1 1 calc R . .
H24C H 0.4488 1.5230 0.7064 0.093 Uiso 1 1 calc R . .
C25 C 0.4896(7) 1.2989(6) 0.7634(4) 0.0392(13) Uani 1 1 d . A .
C26 C 0.4786(8) 1.2995(6) 0.8673(4) 0.0432(14) Uani 1 1 d . . .
H26A H 0.429(7) 1.380(7) 0.874(5) 0.052 Uiso 1 1 d . . .
C27 C 0.4702(6) 1.1796(6) 0.9586(4) 0.0389(12) Uani 1 1 d . A .
C28 C 0.4168(7) 1.2118(6) 1.0630(4) 0.0553(15) Uani 1 1 d . . .
H28A H 0.3259 1.1666 1.0976 0.083 Uiso 1 1 calc R A .
H28B H 0.3889 1.3172 1.0496 0.083 Uiso 1 1 calc R . .
H28C H 0.5010 1.1726 1.1093 0.083 Uiso 1 1 calc R . .
C29 C 0.4778(6) 0.9344(5) 1.0604(4) 0.0357(11) Uani 1 1 d . A .
C30 C 0.5914(6) 0.8792(6) 1.1288(4) 0.0513(14) Uani 1 1 d . . .
C31 C 0.5556(7) 0.7882(7) 1.2302(4) 0.0577(15) Uani 1 1 d . A .
H31A H 0.6324 0.7543 1.2788 0.069 Uiso 1 1 calc R . .
C32 C 0.4133(7) 0.7454(6) 1.2627(4) 0.0474(13) Uani 1 1 d . . .
C33 C 0.3043(6) 0.7969(6) 1.1912(4) 0.0444(13) Uani 1 1 d . A .
H33A H 0.2059 0.7671 1.2121 0.053 Uiso 1 1 calc R . .
C34 C 0.3313(5) 0.8908(5) 1.0894(4) 0.0346(10) Uani 1 1 d . . .
C35 C 0.2067(6) 0.9483(6) 1.0152(4) 0.0493(13) Uani 1 1 d . A .
H35A H 0.1094 0.9171 1.0526 0.074 Uiso 1 1 calc R . .
H35B H 0.2380 0.9107 0.9545 0.074 Uiso 1 1 calc R . .
H35C H 0.1913 1.0547 0.9899 0.074 Uiso 1 1 calc R . .
C36 C 0.7525(7) 0.9197(8) 1.0967(5) 0.074(2) Uani 1 1 d . A .
H36A H 0.8187 0.8659 1.1540 0.110 Uiso 1 1 calc R . .
H36B H 0.7442 1.0243 1.0836 0.110 Uiso 1 1 calc R . .
H36C H 0.7982 0.8951 1.0319 0.110 Uiso 1 1 calc R . .
C37 C 0.3793(9) 0.6456(8) 1.3721(5) 0.0709(19) Uani 1 1 d . A .
H37A H 0.3012 0.5898 1.3711 0.106 Uiso 1 1 calc R . .
H37B H 0.3396 0.7029 1.4211 0.106 Uiso 1 1 calc R . .
H37C H 0.4749 0.5788 1.3957 0.106 Uiso 1 1 calc R . .
N4 N 0.5179(5) 1.1740(5) 0.7374(3) 0.0334(9) Uani 1 1 d D . .
C38 C 0.5081(12) 1.189(2) 0.6277(7) 0.0321(16) Uani 0.601(13) 1 d PDU A 1
C39 C 0.6348(11) 1.1972(11) 0.5520(6) 0.0355(17) Uani 0.601(13) 1 d PDU A 1
C40 C 0.6122(13) 1.2131(11) 0.4490(7) 0.0443(19) Uani 0.601(13) 1 d PDU A 1
H40A H 0.6978 1.2226 0.3956 0.053 Uiso 0.601(13) 1 calc PR A 1
C41 C 0.4680(14) 1.2155(13) 0.4223(7) 0.048(2) Uani 0.601(13) 1 d PDU A 1
C42 C 0.3436(13) 1.2011(15) 0.4998(8) 0.0446(19) Uani 0.601(13) 1 d PDU A 1
H42A H 0.2450 1.1987 0.4821 0.053 Uiso 0.601(13) 1 calc PR A 1
C43 C 0.3610(13) 1.1901(15) 0.6036(7) 0.0392(18) Uani 0.601(13) 1 d PDU A 1
C44 C 0.2254(13) 1.1807(14) 0.6871(10) 0.047(3) Uani 0.601(13) 1 d PDU A 1
H44A H 0.1330 1.1777 0.6571 0.071 Uiso 0.601(13) 1 calc PR A 1
H44B H 0.2061 1.2660 0.7121 0.071 Uiso 0.601(13) 1 calc PR A 1
H44C H 0.2483 1.0923 0.7468 0.071 Uiso 0.601(13) 1 calc PR A 1
C45 C 0.7939(11) 1.1880(12) 0.5829(9) 0.042(2) Uani 0.601(13) 1 d PDU A 1
H45A H 0.7920 1.2675 0.6116 0.063 Uiso 0.601(13) 1 calc PR A 1
H45B H 0.8703 1.1959 0.5203 0.063 Uiso 0.601(13) 1 calc PR A 1
H45C H 0.8227 1.0947 0.6371 0.063 Uiso 0.601(13) 1 calc PR A 1
C46 C 0.444(2) 1.2224(16) 0.3124(8) 0.075(3) Uani 0.601(13) 1 d PDU A 1
H46A H 0.4996 1.2952 0.2600 0.113 Uiso 0.601(13) 1 calc PR A 1
H46B H 0.3329 1.2492 0.3034 0.113 Uiso 0.601(13) 1 calc PR A 1
H46C H 0.4843 1.1271 0.3020 0.113 Uiso 0.601(13) 1 calc PR A 1
C38A C 0.4726(19) 1.188(3) 0.6331(9) 0.036(2) Uani 0.399(13) 1 d PDU A 2
C39A C 0.5815(17) 1.2252(19) 0.5450(9) 0.039(2) Uani 0.399(13) 1 d PDU A 2
C40A C 0.5403(19) 1.2414(18) 0.4445(9) 0.044(2) Uani 0.399(13) 1 d PDU A 2
H40B H 0.6140 1.2644 0.3841 0.052 Uiso 0.399(13) 1 calc PR A 2
C41A C 0.3951(19) 1.225(2) 0.4317(10) 0.045(2) Uani 0.399(13) 1 d PDU A 2
C42A C 0.2902(18) 1.189(2) 0.5195(10) 0.043(2) Uani 0.399(13) 1 d PDU A 2
H42B H 0.1893 1.1795 0.5107 0.052 Uiso 0.399(13) 1 calc PR A 2
C43A C 0.3279(18) 1.167(2) 0.6215(10) 0.038(2) Uani 0.399(13) 1 d PDU A 2
C44A C 0.2074(19) 1.129(2) 0.7153(13) 0.046(4) Uani 0.399(13) 1 d PDU A 2
H44D H 0.2008 1.1928 0.7589 0.069 Uiso 0.399(13) 1 calc PR A 2
H44E H 0.2370 1.0277 0.7580 0.069 Uiso 0.399(13) 1 calc PR A 2
H44F H 0.1060 1.1424 0.6898 0.069 Uiso 0.399(13) 1 calc PR A 2
C45A C 0.7404(19) 1.243(2) 0.5586(13) 0.049(3) Uani 0.399(13) 1 d PDU A 2
H45D H 0.7614 1.3380 0.5122 0.073 Uiso 0.399(13) 1 calc PR A 2
H45E H 0.8187 1.1661 0.5397 0.073 Uiso 0.399(13) 1 calc PR A 2
H45F H 0.7449 1.2357 0.6327 0.073 Uiso 0.399(13) 1 calc PR A 2
C46A C 0.356(2) 1.247(3) 0.3205(12) 0.072(4) Uani 0.399(13) 1 d PDU A 2
H46D H 0.3870 1.3379 0.2723 0.108 Uiso 0.399(13) 1 calc PR A 2
H46E H 0.2440 1.2534 0.3217 0.108 Uiso 0.399(13) 1 calc PR A 2
H46F H 0.4124 1.1656 0.2958 0.108 Uiso 0.399(13) 1 calc PR A 2

loop_
_atom_site_aniso_label
_atom_site_aniso_U_11
_atom_site_aniso_U_22
_atom_site_aniso_U_33
_atom_site_aniso_U_23
_atom_site_aniso_U_13
_atom_site_aniso_U_12
Te1 0.03574(16) 0.03725(17) 0.03950(18) -0.01698(13) -0.00081(12) -0.01393(12)
O1 0.03574(16) 0.03725(17) 0.03950(18) -0.01698(13) -0.00081(12) -0.01393(12)
Te1A 0.03574(16) 0.03725(17) 0.03950(18) -0.01698(13) -0.00081(12) -0.01393(12)
O1A 0.03574(16) 0.03725(17) 0.03950(18) -0.01698(13) -0.00081(12) -0.01393(12)
Al1 0.0360(7) 0.0374(8) 0.0216(7) -0.0035(6) -0.0022(6) -0.0015(6)
Al2 0.0371(7) 0.0389(8) 0.0228(7) -0.0063(6) -0.0019(6) -0.0004(6)
N2 0.039(2) 0.036(2) 0.022(2) -0.0052(17) -0.0034(16) -0.0122(17)
N3 0.043(2) 0.031(2) 0.030(2) -0.0150(18) -0.0003(17) -0.0120(19)
C1 0.110(5) 0.044(3) 0.029(3) -0.014(2) 0.006(3) -0.023(3)
C2 0.051(3) 0.038(3) 0.033(3) -0.014(2) -0.007(2) -0.015(2)
C3 0.074(4) 0.029(3) 0.039(3) -0.011(3) -0.004(3) -0.013(3)
C4 0.065(3) 0.034(3) 0.034(3) -0.005(2) -0.006(3) -0.011(3)
C5 0.147(7) 0.033(3) 0.033(3) -0.001(3) -0.012(4) 0.001(4)
N1 0.052(2) 0.035(2) 0.022(2) -0.0075(17) -0.0055(18) -0.0101(19)
C6 0.060(5) 0.030(4) 0.025(3) -0.006(4) -0.005(3) -0.006(4)
C7 0.063(5) 0.033(4) 0.031(3) -0.006(3) -0.004(3) -0.012(4)
C8 0.064(6) 0.043(4) 0.027(3) -0.003(3) -0.003(4) -0.012(5)
C9 0.066(6) 0.045(4) 0.029(4) -0.004(4) -0.006(4) -0.012(5)
C10 0.059(5) 0.040(5) 0.030(4) -0.004(4) -0.007(4) -0.008(4)
C11 0.056(5) 0.036(4) 0.027(4) -0.004(4) -0.006(3) -0.003(4)
C12 0.060(6) 0.060(10) 0.033(6) 0.006(7) -0.005(6) -0.010(7)
C13 0.070(7) 0.048(9) 0.031(6) -0.003(6) -0.006(5) -0.019(7)
C14 0.089(9) 0.058(7) 0.031(5) -0.007(6) -0.008(6) -0.028(8)
C6A 0.056(4) 0.026(3) 0.024(3) -0.006(3) -0.007(3) -0.013(4)
C7A 0.058(5) 0.036(4) 0.028(3) -0.008(3) 0.000(3) -0.015(4)
C8A 0.062(5) 0.047(4) 0.028(3) -0.005(3) 0.001(3) -0.017(4)
C9A 0.066(6) 0.047(4) 0.027(3) -0.004(3) -0.005(3) -0.017(5)
C10A 0.058(5) 0.044(4) 0.030(3) -0.001(4) -0.011(3) -0.015(4)
C11A 0.052(4) 0.036(4) 0.026(3) 0.001(3) -0.006(3) -0.010(3)
C12A 0.047(4) 0.068(8) 0.031(5) 0.006(6) -0.012(4) -0.002(5)
C13A 0.057(6) 0.060(8) 0.045(6) -0.010(6) 0.005(4) -0.026(6)
C14A 0.091(9) 0.086(7) 0.030(4) -0.013(5) -0.011(5) -0.026(8)
C15 0.047(3) 0.033(3) 0.022(2) -0.007(2) -0.002(2) -0.011(2)
C16 0.062(3) 0.059(4) 0.038(3) -0.001(3) -0.009(3) -0.030(3)
C17 0.080(4) 0.068(4) 0.034(3) 0.004(3) -0.016(3) -0.033(3)
C18 0.072(4) 0.046(3) 0.027(3) -0.007(2) 0.006(3) -0.021(3)
C19 0.044(3) 0.043(3) 0.046(3) -0.016(3) 0.008(2) -0.012(2)
C20 0.039(3) 0.036(3) 0.038(3) -0.012(2) 0.005(2) -0.006(2)
C21 0.042(3) 0.068(4) 0.075(5) 0.001(3) -0.009(3) -0.019(3)
C22 0.090(5) 0.126(7) 0.053(4) 0.041(4) -0.038(4) -0.068(5)
C23 0.106(6) 0.048(4) 0.033(3) 0.001(3) 0.001(3) -0.021(4)
C24 0.114(6) 0.025(3) 0.054(4) -0.022(3) 0.001(4) -0.019(3)
C25 0.063(4) 0.024(3) 0.034(3) -0.010(2) -0.006(3) -0.011(2)
C26 0.070(4) 0.035(3) 0.032(3) -0.019(3) 0.002(3) -0.016(3)
C27 0.053(3) 0.036(3) 0.030(3) -0.015(2) 0.002(2) -0.013(2)
C28 0.089(4) 0.050(3) 0.036(3) -0.023(3) 0.007(3) -0.025(3)
C29 0.047(3) 0.033(3) 0.026(3) -0.008(2) 0.002(2) -0.012(2)
C30 0.057(3) 0.060(4) 0.036(3) 0.000(3) -0.013(3) -0.025(3)
C31 0.071(4) 0.067(4) 0.033(3) 0.003(3) -0.018(3) -0.027(3)
C32 0.071(4) 0.040(3) 0.029(3) -0.004(2) -0.002(3) -0.019(3)
C33 0.056(3) 0.041(3) 0.034(3) -0.010(2) 0.011(2) -0.019(2)
C34 0.042(3) 0.032(3) 0.031(3) -0.013(2) 0.001(2) -0.008(2)
C35 0.042(3) 0.059(4) 0.041(3) -0.007(3) -0.001(2) -0.014(3)
C36 0.060(4) 0.095(5) 0.060(4) 0.011(4) -0.023(3) -0.042(4)
C37 0.086(5) 0.075(5) 0.039(4) 0.003(3) 0.011(3) -0.033(4)
N4 0.054(3) 0.022(2) 0.025(2) -0.0068(17) -0.0036(18) -0.0088(18)
C38 0.044(4) 0.022(3) 0.030(3) -0.005(3) -0.008(2) -0.004(4)
C39 0.048(4) 0.025(3) 0.028(3) -0.005(3) -0.004(3) 0.000(3)
C40 0.059(5) 0.036(4) 0.031(3) -0.006(3) -0.003(3) -0.002(4)
C41 0.071(5) 0.042(4) 0.031(3) -0.008(3) -0.014(3) -0.005(4)
C42 0.057(4) 0.039(3) 0.038(3) -0.006(3) -0.019(3) -0.009(4)
C43 0.047(4) 0.033(4) 0.033(3) -0.005(3) -0.010(3) -0.003(3)
C44 0.040(4) 0.052(7) 0.045(5) -0.002(5) -0.010(4) -0.013(4)
C45 0.044(4) 0.037(5) 0.038(5) -0.005(4) 0.001(3) -0.006(4)
C46 0.107(9) 0.076(7) 0.041(4) -0.019(5) -0.028(5) 0.004(7)
C38A 0.050(5) 0.026(4) 0.029(3) -0.007(3) -0.005(3) -0.003(5)
C39A 0.056(5) 0.032(4) 0.028(3) -0.004(3) -0.007(3) -0.009(4)
C40A 0.061(5) 0.035(4) 0.029(3) -0.004(4) -0.006(4) -0.007(4)
C41A 0.063(5) 0.040(4) 0.032(3) -0.008(4) -0.014(4) -0.006(5)
C42A 0.055(5) 0.037(4) 0.035(4) -0.008(4) -0.012(3) -0.002(5)
C43A 0.049(4) 0.030(4) 0.033(3) -0.009(4) -0.011(3) 0.000(4)
C44A 0.041(6) 0.057(10) 0.038(6) -0.012(7) -0.014(5) -0.004(6)
C45A 0.060(7) 0.051(8) 0.029(6) 0.001(6) -0.002(5) -0.021(7)
C46A 0.087(10) 0.088(10) 0.035(5) -0.017(7) -0.021(6) 0.003(10)

loop_
_atom_type_symbol
_atom_type_description
_atom_type_scat_dispersion_real
_atom_type_scat_dispersion_imag
_atom_type_scat_source
C C 0.0033 0.0016 'International Tables Vol C Tables 4.2.6.8 and 6.1.1.4'
H H 0.0000 0.0000 'International Tables Vol C Tables 4.2.6.8 and 6.1.1.4'
N N 0.0061 0.0033 'International Tables Vol C Tables 4.2.6.8 and 6.1.1.4'
O O 0.0106 0.0060 'International Tables Vol C Tables 4.2.6.8 and 6.1.1.4'
Al Al 0.0645 0.0514 'International Tables Vol C Tables 4.2.6.8 and 6.1.1.4'
Te Te -0.5308 1.6751 'International Tables Vol C Tables 4.2.6.8 and 6.1.1.4'

loop_
_geom_angle_atom_site_label_1
_geom_angle_atom_site_label_2
_geom_angle_atom_site_label_3
_geom_angle
Al1 Te1 Al2 60.99(3)
Al1 O1 Al2 109.28(18)
Al2 Te1A Al1 60.80(3)
Al2 O1A Al1 109.25(18)
O1 Al1 O1A 70.73(18)
O1 Al1 N1 121.4(2)
O1A Al1 N1 121.0(3)
O1 Al1 N2 124.2(2)
O1A Al1 N2 125.6(3)
N1 Al1 N2 95.98(17)
O1 Al1 Te1 98.15(12)
O1A Al1 Te1 27.49(11)
N1 Al1 Te1 108.14(14)
N2 Al1 Te1 108.11(12)
O1 Al1 Al2 37.16(12)
O1A Al1 Al2 33.58(11)
N1 Al1 Al2 129.96(13)
N2 Al1 Al2 134.03(13)
Te1 Al1 Al2 61.00(4)
O1 Al1 Te1A 20.76(12)
O1A Al1 Te1A 91.49(11)
N1 Al1 Te1A 110.91(13)
N2 Al1 Te1A 112.30(12)
Te1 Al1 Te1A 118.91(4)
Al2 Al1 Te1A 57.92(4)
O1A Al2 O1 70.74(18)
O1A Al2 N4 122.4(4)
O1 Al2 N4 121.2(2)
O1A Al2 N3 123.3(4)
O1 Al2 N3 123.4(2)
N4 Al2 N3 97.38(19)
O1A Al2 Te1A 98.45(13)
O1 Al2 Te1A 27.71(10)
N4 Al2 Te1A 106.45(15)
N3 Al2 Te1A 107.58(13)
O1A Al2 Al1 37.18(12)
O1 Al2 Al1 33.56(10)
N4 Al2 Al1 129.66(14)
N3 Al2 Al1 132.87(14)
Te1A Al2 Al1 61.28(4)
O1A Al2 Te1 20.92(13)
O1 Al2 Te1 91.56(11)
N4 Al2 Te1 110.17(14)
N3 Al2 Te1 113.56(13)
Te1A Al2 Te1 119.27(4)
Al1 Al2 Te1 58.01(3)
C2 N2 C15 116.5(4)
C2 N2 Al1 121.1(3)
C15 N2 Al1 122.4(3)
C27 N3 C29 115.0(4)
C27 N3 Al2 120.9(3)
C29 N3 Al2 124.1(3)
N2 C2 C3 123.6(5)
N2 C2 C1 119.7(5)
C3 C2 C1 116.6(5)
C4 C3 C2 126.8(5)
N1 C4 C3 123.4(5)
N1 C4 C5 120.0(5)
C3 C4 C5 116.6(5)
C4 N1 C6A 117.2(10)
C4 N1 C6 116.8(15)
C4 N1 Al1 121.8(3)
C6A N1 Al1 120.9(10)
C6 N1 Al1 121.0(15)
C11 C6 C7 120.9(9)
C11 C6 N1 120.2(10)
C7 C6 N1 118.7(10)
C8 C7 C6 118.9(10)
C8 C7 C13 119.2(10)
C6 C7 C13 122.0(10)
C9 C8 C7 120.7(10)
C8 C9 C10 120.0(10)
C8 C9 C14 118.6(11)
C10 C9 C14 121.4(11)
C11 C10 C9 119.8(10)
C6 C11 C10 119.6(10)
C6 C11 C12 120.3(11)
C10 C11 C12 120.1(11)
C7A C6A C11A 121.6(7)
C7A C6A N1 122.9(8)
C11A C6A N1 115.5(7)
C6A C7A C8A 117.2(7)
C6A C7A C13A 123.0(8)
C8A C7A C13A 119.8(8)
C9A C8A C7A 123.0(8)
C10A C9A C8A 118.0(7)
C10A C9A C14A 121.9(9)
C8A C9A C14A 120.1(9)
C9A C10A C11A 121.5(8)
C6A C11A C10A 118.7(7)
C6A C11A C12A 121.1(8)
C10A C11A C12A 120.2(8)
C20 C15 C16 120.9(4)
C20 C15 N2 119.1(4)
C16 C15 N2 119.6(4)
C17 C16 C15 117.7(5)
C17 C16 C22 120.4(5)
C15 C16 C22 121.9(5)
C16 C17 C18 122.6(5)
C19 C18 C17 118.2(5)
C19 C18 C23 122.3(6)
C17 C18 C23 119.4(6)
C18 C19 C20 121.7(5)
C15 C20 C19 118.8(5)
C15 C20 C21 121.8(5)
C19 C20 C21 119.4(5)
N4 C25 C26 122.3(4)
N4 C25 C24 119.1(5)
C26 C25 C24 118.5(5)
C25 C26 C27 126.4(5)
N3 C27 C26 124.0(5)
N3 C27 C28 119.3(5)
C26 C27 C28 116.7(5)
C30 C29 C34 120.6(4)
C30 C29 N3 120.7(4)
C34 C29 N3 118.6(4)
C29 C30 C31 118.8(5)
C29 C30 C36 121.3(5)
C31 C30 C36 119.9(5)
C32 C31 C30 122.4(5)
C33 C32 C31 117.5(5)
C33 C32 C37 121.4(5)
C31 C32 C37 121.1(6)
C32 C33 C34 123.0(5)
C33 C34 C29 117.5(5)
C33 C34 C35 121.1(5)
C29 C34 C35 121.4(4)
C25 N4 C38 116.5(9)
C25 N4 C38A 115.2(13)
C25 N4 Al2 121.8(3)
C38 N4 Al2 121.3(8)
C38A N4 Al2 122.7(13)
C39 C38 C43 121.7(7)
C39 C38 N4 123.2(7)
C43 C38 N4 115.0(7)
C38 C39 C40 118.6(7)
C38 C39 C45 119.9(7)
C40 C39 C45 121.6(7)
C41 C40 C39 121.2(7)
C40 C41 C42 119.5(7)
C40 C41 C46 121.7(9)
C42 C41 C46 118.6(9)
C41 C42 C43 120.8(8)
C38 C43 C42 118.1(7)
C38 C43 C44 120.7(7)
C42 C43 C44 121.2(8)
C43A C38A C39A 120.6(9)
C43A C38A N4 122.0(9)
C39A C38A N4 117.4(9)
C38A C39A C40A 118.5(9)
C38A C39A C45A 120.4(10)
C40A C39A C45A 121.1(10)
C41A C40A C39A 121.3(10)
C42A C41A C40A 119.0(10)
C42A C41A C46A 122.2(11)
C40A C41A C46A 118.8(11)
C41A C42A C43A 121.7(10)
C38A C43A C42A 118.8(10)
C38A C43A C44A 121.7(10)
C42A C43A C44A 119.4(10)

loop_
_geom_bond_atom_site_label_1
_geom_bond_atom_site_label_2
_geom_bond_distance
Te1 Al1 2.6294(11)
Te1 Al2 2.7117(11)
O1 Al1 1.588(3)
O1 Al2 1.735(3)
Te1A Al2 2.6320(12)
Te1A Al1 2.7239(12)
O1A Al2 1.588(3)
O1A Al1 1.736(3)
Al1 N1 1.905(4)
Al1 N2 1.909(4)
Al1 Al2 2.7114(16)
Al2 N4 1.862(4)
Al2 N3 1.874(4)
N2 C2 1.338(6)
N2 C15 1.451(6)
N3 C27 1.339(6)
N3 C29 1.449(6)
C1 C2 1.510(7)
C2 C3 1.391(7)
C3 C4 1.387(7)
C4 N1 1.318(6)
C4 C5 1.504(7)
N1 C6A 1.459(9)
N1 C6 1.460(11)
C6 C11 1.381(11)
C6 C7 1.390(11)
C7 C8 1.386(11)
C7 C13 1.516(12)
C8 C9 1.377(11)
C9 C10 1.388(11)
C9 C14 1.509(11)
C10 C11 1.387(10)
C11 C12 1.531(12)
C6A C7A 1.382(9)
C6A C11A 1.388(9)
C7A C8A 1.389(9)
C7A C13A 1.510(10)
C8A C9A 1.380(10)
C9A C10A 1.369(9)
C9A C14A 1.517(10)
C10A C11A 1.392(9)
C11A C12A 1.508(10)
C15 C20 1.373(6)
C15 C16 1.406(7)
C16 C17 1.383(7)
C16 C22 1.490(8)
C17 C18 1.383(8)
C18 C19 1.363(8)
C18 C23 1.545(8)
C19 C20 1.404(7)
C20 C21 1.478(8)
C24 C25 1.519(8)
C25 N4 1.355(6)
C25 C26 1.383(7)
C26 C27 1.400(8)
C27 C28 1.515(7)
C29 C30 1.373(7)
C29 C34 1.410(6)
C30 C31 1.390(7)
C30 C36 1.522(7)
C31 C32 1.374(8)
C32 C33 1.372(7)
C32 C37 1.497(7)
C33 C34 1.390(7)
C34 C35 1.499(7)
N4 C38 1.445(8)
N4 C38A 1.472(11)
C38 C39 1.379(9)
C38 C43 1.390(9)
C39 C40 1.380(9)
C39 C45 1.511(10)
C40 C41 1.376(9)
C41 C42 1.380(9)
C41 C46 1.501(10)
C42 C43 1.392(9)
C43 C44 1.496(10)
C38A C43A 1.386(11)
C38A C39A 1.396(11)
C39A C40A 1.404(11)
C39A C45A 1.504(12)
C40A C41A 1.377(11)
C41A C42A 1.370(11)
C41A C46A 1.520(12)
C42A C43A 1.398(11)
C43A C44A 1.509(12)
